data_7157861
loop_
_publ_author_name
'Muthusamy, Sengodagounder'
'Malarvizhi, Muthukumar'
'Suresh, Eringathodi'

_publ_section_title
;
 Catalyst-free synthesis of
 3,1-benzoxathiin-4-ones/1,3-benzodioxin-4-ones.
;
_journal_issue 7
_journal_name_full 'Organic &amp; biomolecular chemistry'
_journal_page_first 1508
_journal_page_last 1513
_journal_paper_doi 10.1039/d0ob02543g
_journal_volume 19
_journal_year 2021
_chemical_formula_sum 'C28 H20 O3'
_chemical_formula_weight 404.44
_chemical_name_common ORGANIC
_space_group_crystal_system triclinic
_space_group_IT_number 2
_space_group_name_Hall '-P 1'
_space_group_name_H-M_alt 'P -1'
_atom_sites_solution_hydrogens geom
_audit_update_record
;
2020-11-13 deposited with the CCDC.	2021-01-27 downloaded from the CCDC.
;
_cell_angle_alpha 90.549(2)
_cell_angle_beta 108.062(2)
_cell_angle_gamma 101.778(2)
_cell_formula_units_Z 4
_cell_length_a 10.3275(7)
_cell_length_b 14.0098(9)
_cell_length_c 15.4589(11)
_cell_measurement_reflns_used 9964
_cell_measurement_temperature 100.(2)
_cell_measurement_theta_max 33.0236
_cell_measurement_theta_min 2.3144
_cell_volume 2075.3(2)
_computing_cell_refinement 'Bruker SAINT'
_computing_data_collection 'Bruker APEX2'
_computing_data_reduction 'Bruker SAINT'
_computing_molecular_graphics 'Bruker SHELXTL'
_computing_publication_material 'Bruker SHELXTL'
_computing_structure_refinement 'SHELXL-2014 (Sheldrick 2014)'
_computing_structure_solution 'SHELXS-97 (Sheldrick 2008)'
_diffrn_ambient_temperature 100.(2)
_diffrn_detector_area_resol_mean 7.3910
_diffrn_measured_fraction_theta_full 0.995
_diffrn_measured_fraction_theta_max 0.995
_diffrn_measurement_device_type 'Bruker D8 Quest'
_diffrn_measurement_method '\f and \w scans'
_diffrn_radiation_type Mok\a
_diffrn_radiation_wavelength 0.71073
_diffrn_reflns_av_R_equivalents 0.0587
_diffrn_reflns_av_unetI/netI 0.0406
_diffrn_reflns_limit_h_max 15
_diffrn_reflns_limit_h_min -15
_diffrn_reflns_limit_k_max 21
_diffrn_reflns_limit_k_min -21
_diffrn_reflns_limit_l_max 23
_diffrn_reflns_limit_l_min -23
_diffrn_reflns_number 100859
_diffrn_reflns_theta_full 33.29
_diffrn_reflns_theta_max 33.29
_diffrn_reflns_theta_min 2.12
_diffrn_source 'MICRO FOCUS TUBE'
_exptl_absorpt_coefficient_mu 0.083
_exptl_absorpt_correction_T_max 0.9920
_exptl_absorpt_correction_T_min 0.9630
_exptl_absorpt_correction_type multi-scan
_exptl_absorpt_process_details SADABS
_exptl_crystal_colour colourless
_exptl_crystal_density_diffrn 1.294
_exptl_crystal_density_method 'not measured'
_exptl_crystal_description BLOCKS
_exptl_crystal_F_000 848
_exptl_crystal_size_max 0.451
_exptl_crystal_size_mid 0.288
_exptl_crystal_size_min 0.102
_refine_diff_density_max 1.370
_refine_diff_density_min -0.474
_refine_ls_extinction_method none
_refine_ls_goodness_of_fit_ref 1.039
_refine_ls_hydrogen_treatment constr
_refine_ls_matrix_type full
_refine_ls_number_parameters 559
_refine_ls_number_reflns 15905
_refine_ls_number_restraints 0
_refine_ls_restrained_S_all 1.039
_refine_ls_R_factor_all 0.0860
_refine_ls_R_factor_gt 0.0588
_refine_ls_shift/su_max 0.000
_refine_ls_shift/su_mean 0.000
_refine_ls_structure_factor_coef Fsqd
_refine_ls_weighting_details 'w=1/[\s^2^(Fo^2^)+(0.0664P)^2^+1.4673P] where P=(Fo^2^+2Fc^2^)/3'
_refine_ls_weighting_scheme calc
_refine_ls_wR_factor_gt 0.1461
_refine_ls_wR_factor_ref 0.1675
_reflns_number_gt 11714
_reflns_number_total 15905
_reflns_threshold_expression 'I > 2\s(I)'
_cod_data_source_file d0ob02543g3.cif
_cod_data_source_block benzodioxinone
_cod_depositor_comments
;
The following automatic conversions were performed:

data item '_exptl_absorpt_correction_type' value 'MULTI SCAN' was
changed to 'multi-scan' in accordance with the
/home/data/users/saulius/crontab/automatic-downloads/rss-feeds/RSC/lib/dictionaries/cif_core.dic
dictionary named 'cif_core.dic' version 2.4.2 last updated on
2011-04-26.

Automatic conversion script
Id: cif_fix_values 7556 2019-12-06 15:28:31Z antanas 

 Adding full bibliography for 7157861--7157862.cif.
;
_cod_database_code 7157861

loop_
_space_group_symop_operation_xyz
'x, y, z'
'-x, -y, -z'

loop_
_atom_site_type_symbol
_atom_site_label
_atom_site_fract_x
_atom_site_fract_y
_atom_site_fract_z
_atom_site_U_iso_or_equiv
_atom_site_adp_type
_atom_site_calc_flag
_atom_site_refinement_flags_adp
_atom_site_refinement_flags_occupancy
_atom_site_refinement_flags_posn
_atom_site_occupancy
_atom_site_disorder_assembly
_atom_site_disorder_group
C C1 0.63199(15) 0.38050(11) 0.52013(10) 0.0222(3) Uani d . . . 1 . .
H H1 0.608554 0.31417 0.532911 0.027 Uiso calc U . R 1 . .
O O1 0.55639(10) 0.53418(7) 0.32880(6) 0.01704(17) Uani d . . . 1 . .
C C2 0.72317(15) 0.44916(12) 0.58795(10) 0.0246(3) Uani d . . . 1 . .
H H2 0.762785 0.43005 0.647497 0.03 Uiso calc U . R 1 . .
O O2 0.42394(9) 0.37504(7) 0.27792(6) 0.01751(17) Uani d . . . 1 . .
C C3 0.75702(14) 0.54648(11) 0.56897(9) 0.0234(3) Uani d . . . 1 . .
H H3 0.818403 0.593448 0.616265 0.028 Uiso calc U . R 1 . .
O O3 0.39676(11) 0.26549(7) 0.37639(7) 0.0229(2) Uani d . . . 1 . .
O O4 0.43956(10) -0.01156(7) 0.18079(6) 0.01752(17) Uani d . . . 1 . .
C C4 0.70265(14) 0.57575(10) 0.48238(9) 0.0199(2) Uani d . . . 1 . .
H H4 0.726291 0.642056 0.469598 0.024 Uiso calc U . R 1 . .
C C5 0.61257(13) 0.50565(9) 0.41459(8) 0.0164(2) Uani d . . . 1 . .
O O5 0.53678(10) 0.14712(7) 0.25316(6) 0.01884(18) Uani d . . . 1 . .
O O6 0.66473(12) 0.17405(9) 0.39987(8) 0.0307(2) Uani d . . . 1 . .
C C6 0.57461(13) 0.40909(10) 0.43288(9) 0.0174(2) Uani d . . . 1 . .
C C7 0.46229(13) 0.34226(10) 0.36293(9) 0.0174(2) Uani d . . . 1 . .
C C8 0.51898(13) 0.45836(9) 0.25917(8) 0.0159(2) Uani d . . . 1 . .
C C9 0.64210(13) 0.42195(9) 0.24864(8) 0.0164(2) Uani d . . . 1 . .
H H9 0.621629 0.356006 0.224474 0.02 Uiso calc U . R 1 . .
C C10 0.77608(13) 0.46931(9) 0.26848(8) 0.0150(2) Uani d . . . 1 . .
C C11 0.83448(13) 0.57286(9) 0.30594(9) 0.0167(2) Uani d . . . 1 . .
C C12 0.95151(14) 0.59522(11) 0.38416(10) 0.0219(3) Uani d . . . 1 . .
H H12 0.992037 0.544075 0.413222 0.026 Uiso calc U . R 1 . .
C C13 1.00933(16) 0.69155(12) 0.41995(11) 0.0282(3) Uani d . . . 1 . .
H H13 1.088491 0.705906 0.473412 0.034 Uiso calc U . R 1 . .
C C14 0.95113(17) 0.76662(11) 0.37739(12) 0.0297(3) Uani d . . . 1 . .
H H14 0.990193 0.832443 0.401785 0.036 Uiso calc U . R 1 . .
C C15 0.83605(17) 0.74542(11) 0.29930(12) 0.0280(3) Uani d . . . 1 . .
H H15 0.796416 0.796876 0.270172 0.034 Uiso calc U . R 1 . .
C C17 0.87719(13) 0.41593(9) 0.25040(8) 0.0152(2) Uani d . . . 1 . .
C C16 0.77826(15) 0.64940(10) 0.26335(10) 0.0215(2) Uani d . . . 1 . .
H H16 0.699913 0.635639 0.209386 0.026 Uiso calc U . R 1 . .
C C18 0.87204(15) 0.31787(10) 0.26715(10) 0.0219(3) Uani d . . . 1 . .
H H18 0.804849 0.284117 0.292793 0.026 Uiso calc U . R 1 . .
C C19 0.96480(16) 0.26909(11) 0.24652(12) 0.0267(3) Uani d . . . 1 . .
H H19 0.960406 0.202254 0.258215 0.032 Uiso calc U . R 1 . .
C C20 1.06352(15) 0.31723(11) 0.20906(10) 0.0246(3) Uani d . . . 1 . .
H H20 1.126519 0.283592 0.195085 0.03 Uiso calc U . R 1 . .
C C21 1.06969(14) 0.41480(11) 0.19213(9) 0.0220(3) Uani d . . . 1 . .
H H21 1.136384 0.44806 0.165867 0.026 Uiso calc U . R 1 . .
C C22 0.97814(13) 0.46393(10) 0.21364(9) 0.0180(2) Uani d . . . 1 . .
H H22 0.984376 0.531176 0.203166 0.022 Uiso calc U . R 1 . .
C C23 0.43464(13) 0.49376(10) 0.17182(9) 0.0195(2) Uani d . . . 1 . .
C C24 0.3951(3) 0.43603(16) 0.09108(12) 0.0492(6) Uani d . . . 1 . .
H H24 0.421546 0.374982 0.090622 0.059 Uiso calc U . R 1 . .
C C25 0.3166(3) 0.4675(2) 0.01047(14) 0.0647(8) Uani d . . . 1 . .
H H25 0.288958 0.427276 -0.044805 0.078 Uiso calc U . R 1 . .
C C26 0.2785(2) 0.55571(16) 0.00977(13) 0.0419(4) Uani d . . . 1 . .
H H26 0.227182 0.577647 -0.045808 0.05 Uiso calc U . R 1 . .
C C27 0.31522(19) 0.61166(13) 0.08999(13) 0.0370(4) Uani d . . . 1 . .
H H27 0.287248 0.672149 0.090311 0.044 Uiso calc U . R 1 . .
C C28 0.39314(18) 0.58102(12) 0.17119(11) 0.0303(3) Uani d . . . 1 . .
H H28 0.417843 0.620597 0.22654 0.036 Uiso calc U . R 1 . .
C C29 0.58791(17) -0.03188(12) 0.42689(10) 0.0275(3) Uani d . . . 1 . .
H H29 0.631039 0.009005 0.481961 0.033 Uiso calc U . R 1 . .
C C30 0.5671(2) -0.13111(14) 0.42904(12) 0.0365(4) Uani d . . . 1 . .
H H30 0.595814 -0.159568 0.485474 0.044 Uiso calc U . R 1 . .
C C31 0.50345(19) -0.19050(13) 0.34769(12) 0.0324(3) Uani d . . . 1 . .
H H31 0.491097 -0.259445 0.349559 0.039 Uiso calc U . R 1 . .
C C32 0.45704(15) -0.15109(10) 0.26301(10) 0.0220(3) Uani d . . . 1 . .
H H32 0.412657 -0.191972 0.208024 0.026 Uiso calc U . R 1 . .
C C33 0.47864(14) -0.05108(10) 0.26323(9) 0.0194(2) Uani d . . . 1 . .
C C34 0.54567(14) 0.00953(10) 0.34360(9) 0.0200(2) Uani d . . . 1 . .
C C35 0.58506(14) 0.11520(11) 0.33775(9) 0.0216(3) Uani d . . . 1 . .
C C36 0.41551(13) 0.08480(9) 0.18673(9) 0.0157(2) Uani d . . . 1 . .
C C37 0.29182(13) 0.08636(9) 0.21843(8) 0.0159(2) Uani d . . . 1 . .
H H37 0.295434 0.145128 0.251127 0.019 Uiso calc U . R 1 . .
C C38 0.17688(13) 0.01527(9) 0.20644(8) 0.0157(2) Uani d . . . 1 . .
C C39 0.08157(13) 0.02653(9) 0.25928(9) 0.0172(2) Uani d . . . 1 . .
C C40 0.13744(16) 0.06503(13) 0.34998(10) 0.0267(3) Uani d . . . 1 . .
H H40 0.235668 0.086102 0.376686 0.032 Uiso calc U . R 1 . .
C C41 0.05099(18) 0.07286(14) 0.40153(11) 0.0328(3) Uani d . . . 1 . .
H H41 0.090255 0.098524 0.463429 0.039 Uiso calc U . R 1 . .
C C42 -0.09328(17) 0.04319(13) 0.36277(12) 0.0303(3) Uani d . . . 1 . .
H H42 -0.152642 0.04928 0.397791 0.036 Uiso calc U . R 1 . .
C C43 -0.14949(15) 0.00482(11) 0.27297(12) 0.0251(3) Uani d . . . 1 . .
H H43 -0.247838 -0.015372 0.246292 0.03 Uiso calc U . R 1 . .
C C44 -0.06311(14) -0.00444(10) 0.22140(10) 0.0200(2) Uani d . . . 1 . .
H H44 -0.102704 -0.031971 0.160093 0.024 Uiso calc U . R 1 . .
C C45 0.13623(13) -0.07673(9) 0.14633(9) 0.0178(2) Uani d . . . 1 . .
C C46 0.09918(16) -0.16630(10) 0.18079(11) 0.0240(3) Uani d . . . 1 . .
H H46 0.103571 -0.168377 0.24302 0.029 Uiso calc U . R 1 . .
C C47 0.05595(18) -0.25238(11) 0.12459(13) 0.0315(3) Uani d . . . 1 . .
H H47 0.031938 -0.313015 0.148922 0.038 Uiso calc U . R 1 . .
C C48 0.04747(17) -0.25079(12) 0.03367(13) 0.0318(3) Uani d . . . 1 . .
H H48 0.01719 -0.309969 -0.004417 0.038 Uiso calc U . R 1 . .
C C49 0.08333(17) -0.16251(12) -0.00164(11) 0.0286(3) Uani d . . . 1 . .
H H49 0.077796 -0.160959 -0.064089 0.034 Uiso calc U . R 1 . .
C C50 0.12751(15) -0.07600(11) 0.05447(10) 0.0225(3) Uani d . . . 1 . .
H H50 0.152066 -0.015636 0.029869 0.027 Uiso calc U . R 1 . .
C C51 0.41210(13) 0.12597(9) 0.09631(9) 0.0172(2) Uani d . . . 1 . .
C C52 0.30387(14) 0.16689(11) 0.04606(10) 0.0212(2) Uani d . . . 1 . .
H H52 0.229488 0.170959 0.068827 0.025 Uiso calc U . R 1 . .
C C53 0.30383(16) 0.20208(12) -0.03778(10) 0.0256(3) Uani d . . . 1 . .
H H53 0.228782 0.22939 -0.072532 0.031 Uiso calc U . R 1 . .
C C54 0.41250(17) 0.19742(12) -0.07060(10) 0.0274(3) Uani d . . . 1 . .
H H54 0.412406 0.221748 -0.127771 0.033 Uiso calc U . R 1 . .
C C55 0.52180(19) 0.15726(14) -0.02016(11) 0.0320(3) Uani d . . . 1 . .
H H55 0.596613 0.154032 -0.042768 0.038 Uiso calc U . R 1 . .
C C56 0.52197(16) 0.12187(12) 0.06309(11) 0.0269(3) Uani d . . . 1 . .
H H56 0.59722 0.094679 0.097726 0.032 Uiso calc U . R 1 . .

loop_
_atom_site_aniso_label
_atom_site_aniso_U_11
_atom_site_aniso_U_22
_atom_site_aniso_U_33
_atom_site_aniso_U_12
_atom_site_aniso_U_13
_atom_site_aniso_U_23
C1 0.0197(6) 0.0251(7) 0.0206(6) 0.0030(5) 0.0058(5) 0.0029(5)
O1 0.0182(4) 0.0159(4) 0.0157(4) 0.0031(3) 0.0041(3) -0.0024(3)
C2 0.0197(6) 0.0344(8) 0.0173(6) 0.0050(5) 0.0031(5) 0.0010(5)
O2 0.0143(4) 0.0179(4) 0.0180(4) -0.0005(3) 0.0045(3) -0.0008(3)
C3 0.0179(6) 0.0301(7) 0.0185(6) 0.0021(5) 0.0030(5) -0.0065(5)
O3 0.0247(5) 0.0193(5) 0.0239(5) -0.0009(4) 0.0104(4) -0.0009(4)
O4 0.0198(4) 0.0182(4) 0.0177(4) 0.0069(3) 0.0085(3) 0.0035(3)
C4 0.0175(5) 0.0202(6) 0.0198(6) 0.0015(4) 0.0048(4) -0.0053(4)
C5 0.0141(5) 0.0186(6) 0.0161(5) 0.0031(4) 0.0048(4) -0.0019(4)
O5 0.0144(4) 0.0218(5) 0.0182(4) 0.0001(3) 0.0046(3) 0.0015(3)
O6 0.0259(5) 0.0297(6) 0.0291(5) 0.0039(4) -0.0005(4) -0.0063(4)
C6 0.0147(5) 0.0196(6) 0.0172(5) 0.0017(4) 0.0054(4) -0.0013(4)
C7 0.0156(5) 0.0182(6) 0.0187(5) 0.0028(4) 0.0063(4) -0.0015(4)
C8 0.0146(5) 0.0153(5) 0.0161(5) 0.0004(4) 0.0043(4) -0.0026(4)
C9 0.0159(5) 0.0168(5) 0.0159(5) 0.0029(4) 0.0050(4) -0.0017(4)
C10 0.0159(5) 0.0145(5) 0.0148(5) 0.0032(4) 0.0049(4) 0.0015(4)
C11 0.0154(5) 0.0148(5) 0.0198(5) 0.0020(4) 0.0064(4) -0.0005(4)
C12 0.0184(6) 0.0219(6) 0.0230(6) 0.0032(5) 0.0042(5) -0.0039(5)
C13 0.0220(6) 0.0273(7) 0.0308(7) -0.0016(5) 0.0068(5) -0.0110(6)
C14 0.0300(7) 0.0184(6) 0.0410(9) -0.0034(5) 0.0177(7) -0.0081(6)
C15 0.0313(7) 0.0152(6) 0.0406(8) 0.0037(5) 0.0164(6) 0.0028(6)
C17 0.0147(5) 0.0155(5) 0.0150(5) 0.0024(4) 0.0047(4) 0.0000(4)
C16 0.0219(6) 0.0166(6) 0.0270(6) 0.0037(5) 0.0094(5) 0.0035(5)
C18 0.0224(6) 0.0155(6) 0.0303(7) 0.0040(5) 0.0123(5) 0.0024(5)
C19 0.0255(7) 0.0165(6) 0.0390(8) 0.0063(5) 0.0106(6) -0.0026(5)
C20 0.0190(6) 0.0269(7) 0.0270(7) 0.0063(5) 0.0056(5) -0.0094(5)
C21 0.0164(5) 0.0294(7) 0.0191(6) 0.0012(5) 0.0066(4) -0.0037(5)
C22 0.0167(5) 0.0189(6) 0.0176(5) 0.0012(4) 0.0060(4) 0.0011(4)
C23 0.0157(5) 0.0221(6) 0.0176(5) 0.0021(4) 0.0024(4) 0.0003(4)
C24 0.0700(14) 0.0476(11) 0.0215(7) 0.0324(11) -0.0099(8) -0.0087(7)
C25 0.091(2) 0.0690(16) 0.0220(8) 0.0428(15) -0.0146(10) -0.0083(9)
C26 0.0384(9) 0.0481(11) 0.0283(8) 0.0099(8) -0.0056(7) 0.0113(7)
C27 0.0344(8) 0.0306(8) 0.0368(9) 0.0101(7) -0.0037(7) 0.0087(7)
C28 0.0331(8) 0.0269(7) 0.0273(7) 0.0121(6) 0.0011(6) 0.0008(6)
C29 0.0317(7) 0.0302(8) 0.0185(6) 0.0057(6) 0.0056(5) 0.0040(5)
C30 0.0427(10) 0.0347(9) 0.0249(7) 0.0018(7) 0.0046(7) 0.0082(6)
C31 0.0377(9) 0.0277(8) 0.0288(7) 0.0040(6) 0.0082(6) 0.0063(6)
C32 0.0220(6) 0.0181(6) 0.0271(6) 0.0037(5) 0.0098(5) 0.0039(5)
C33 0.0161(5) 0.0255(6) 0.0202(6) 0.0070(5) 0.0093(4) 0.0069(5)
C34 0.0185(5) 0.0242(6) 0.0186(5) 0.0050(5) 0.0072(4) 0.0039(5)
C35 0.0179(6) 0.0291(7) 0.0196(6) 0.0075(5) 0.0071(5) 0.0024(5)
C36 0.0146(5) 0.0163(5) 0.0171(5) 0.0031(4) 0.0063(4) 0.0007(4)
C37 0.0153(5) 0.0171(5) 0.0168(5) 0.0032(4) 0.0074(4) 0.0007(4)
C38 0.0146(5) 0.0169(5) 0.0161(5) 0.0035(4) 0.0054(4) 0.0014(4)
C39 0.0161(5) 0.0169(5) 0.0204(5) 0.0029(4) 0.0087(4) 0.0021(4)
C40 0.0216(6) 0.0380(8) 0.0211(6) 0.0033(6) 0.0099(5) -0.0011(6)
C41 0.0330(8) 0.0462(10) 0.0249(7) 0.0089(7) 0.0170(6) 0.0013(6)
C42 0.0301(7) 0.0346(8) 0.0373(8) 0.0113(6) 0.0238(7) 0.0087(7)
C43 0.0189(6) 0.0205(6) 0.0411(8) 0.0052(5) 0.0163(6) 0.0060(6)
C44 0.0156(5) 0.0157(5) 0.0295(7) 0.0026(4) 0.0088(5) 0.0001(5)
C45 0.0148(5) 0.0160(5) 0.0225(6) 0.0023(4) 0.0065(4) -0.0004(4)
C46 0.0252(6) 0.0185(6) 0.0309(7) 0.0044(5) 0.0126(5) 0.0031(5)
C47 0.0329(8) 0.0159(6) 0.0458(9) 0.0042(5) 0.0135(7) 0.0020(6)
C48 0.0283(7) 0.0222(7) 0.0407(9) 0.0044(6) 0.0061(6) -0.0100(6)
C49 0.0273(7) 0.0290(7) 0.0263(7) 0.0039(6) 0.0055(6) -0.0086(6)
C50 0.0219(6) 0.0214(6) 0.0216(6) 0.0007(5) 0.0060(5) -0.0028(5)
C51 0.0174(5) 0.0179(5) 0.0173(5) 0.0037(4) 0.0071(4) 0.0024(4)
C52 0.0182(6) 0.0237(6) 0.0237(6) 0.0058(5) 0.0086(5) 0.0061(5)
C53 0.0242(6) 0.0293(7) 0.0236(6) 0.0082(5) 0.0063(5) 0.0085(5)
C54 0.0334(8) 0.0312(8) 0.0208(6) 0.0095(6) 0.0115(6) 0.0089(5)
C55 0.0360(8) 0.0436(9) 0.0295(7) 0.0201(7) 0.0215(7) 0.0164(7)
C56 0.0267(7) 0.0371(8) 0.0266(7) 0.0165(6) 0.0159(6) 0.0131(6)

loop_
_atom_type_symbol
_atom_type_description
_atom_type_scat_dispersion_real
_atom_type_scat_dispersion_imag
_atom_type_scat_source
C C 0.0033 0.0016 'International Tables Vol C Tables 4.2.6.8 and 6.1.1.4'
H H 0.0000 0.0000 'International Tables Vol C Tables 4.2.6.8 and 6.1.1.4'
O O 0.0106 0.0060 'International Tables Vol C Tables 4.2.6.8 and 6.1.1.4'

loop_
_geom_angle_atom_site_label_1
_geom_angle_atom_site_label_2
_geom_angle_atom_site_label_3
_geom_angle_site_symmetry_1
_geom_angle_site_symmetry_3
_geom_angle
_geom_angle_publ_flag
C2 C1 C6 . . 119.64(13) ?
C2 C1 H1 . . 120.2 ?
C6 C1 H1 . . 120.2 ?
C5 O1 C8 . . 113.48(10) ?
C1 C2 C3 . . 120.00(13) ?
C1 C2 H2 . . 120.0 ?
C3 C2 H2 . . 120.0 ?
C7 O2 C8 . . 117.29(10) ?
C4 C3 C2 . . 121.06(13) ?
C4 C3 H3 . . 119.5 ?
C2 C3 H3 . . 119.5 ?
C33 O4 C36 . . 114.09(10) ?
C3 C4 C5 . . 118.29(13) ?
C3 C4 H4 . . 120.9 ?
C5 C4 H4 . . 120.9 ?
O1 C5 C6 . . 119.78(11) ?
O1 C5 C4 . . 118.76(12) ?
C6 C5 C4 . . 121.42(12) ?
C35 O5 C36 . . 117.91(10) ?
C5 C6 C1 . . 119.54(12) ?
C5 C6 C7 . . 118.78(12) ?
C1 C6 C7 . . 121.26(12) ?
O3 C7 O2 . . 118.65(12) ?
O3 C7 C6 . . 125.31(13) ?
O2 C7 C6 . . 115.83(11) ?
O1 C8 O2 . . 109.91(10) ?
O1 C8 C23 . . 107.81(10) ?
O2 C8 C23 . . 105.06(10) ?
O1 C8 C9 . . 113.71(10) ?
O2 C8 C9 . . 107.48(10) ?
C23 C8 C9 . . 112.52(11) ?
C10 C9 C8 . . 129.46(12) ?
C10 C9 H9 . . 115.3 ?
C8 C9 H9 . . 115.3 ?
C9 C10 C11 . . 125.79(12) ?
C9 C10 C17 . . 118.53(11) ?
C11 C10 C17 . . 115.68(10) ?
C16 C11 C12 . . 118.64(12) ?
C16 C11 C10 . . 121.78(12) ?
C12 C11 C10 . . 119.55(12) ?
C13 C12 C11 . . 120.74(14) ?
C13 C12 H12 . . 119.6 ?
C11 C12 H12 . . 119.6 ?
C14 C13 C12 . . 119.86(14) ?
C14 C13 H13 . . 120.1 ?
C12 C13 H13 . . 120.1 ?
C15 C14 C13 . . 119.89(14) ?
C15 C14 H14 . . 120.1 ?
C13 C14 H14 . . 120.1 ?
C14 C15 C16 . . 120.38(15) ?
C14 C15 H15 . . 119.8 ?
C16 C15 H15 . . 119.8 ?
C18 C17 C22 . . 118.51(12) ?
C18 C17 C10 . . 121.76(11) ?
C22 C17 C10 . . 119.72(11) ?
C15 C16 C11 . . 120.48(14) ?
C15 C16 H16 . . 119.8 ?
C11 C16 H16 . . 119.8 ?
C19 C18 C17 . . 120.39(13) ?
C19 C18 H18 . . 119.8 ?
C17 C18 H18 . . 119.8 ?
C20 C19 C18 . . 120.56(14) ?
C20 C19 H19 . . 119.7 ?
C18 C19 H19 . . 119.7 ?
C21 C20 C19 . . 119.56(13) ?
C21 C20 H20 . . 120.2 ?
C19 C20 H20 . . 120.2 ?
C20 C21 C22 . . 119.94(13) ?
C20 C21 H21 . . 120.0 ?
C22 C21 H21 . . 120.0 ?
C21 C22 C17 . . 121.01(13) ?
C21 C22 H22 . . 119.5 ?
C17 C22 H22 . . 119.5 ?
C28 C23 C24 . . 119.08(14) ?
C28 C23 C8 . . 121.53(13) ?
C24 C23 C8 . . 119.37(13) ?
C23 C24 C25 . . 119.88(18) ?
C23 C24 H24 . . 120.1 ?
C25 C24 H24 . . 120.1 ?
C26 C25 C24 . . 120.83(19) ?
C26 C25 H25 . . 119.6 ?
C24 C25 H25 . . 119.6 ?
C27 C26 C25 . . 119.14(16) ?
C27 C26 H26 . . 120.4 ?
C25 C26 H26 . . 120.4 ?
C26 C27 C28 . . 120.69(17) ?
C26 C27 H27 . . 119.7 ?
C28 C27 H27 . . 119.7 ?
C23 C28 C27 . . 120.35(16) ?
C23 C28 H28 . . 119.8 ?
C27 C28 H28 . . 119.8 ?
C30 C29 C34 . . 119.94(15) ?
C30 C29 H29 . . 120.0 ?
C34 C29 H29 . . 120.0 ?
C29 C30 C31 . . 119.54(15) ?
C29 C30 H30 . . 120.2 ?
C31 C30 H30 . . 120.2 ?
C30 C31 C32 . . 121.85(16) ?
C30 C31 H31 . . 119.1 ?
C32 C31 H31 . . 119.1 ?
C33 C32 C31 . . 117.18(14) ?
C33 C32 H32 . . 121.4 ?
C31 C32 H32 . . 121.4 ?
O4 C33 C32 . . 117.78(13) ?
O4 C33 C34 . . 120.38(12) ?
C32 C33 C34 . . 121.73(13) ?
C33 C34 C29 . . 119.71(13) ?
C33 C34 C35 . . 119.03(12) ?
C29 C34 C35 . . 120.87(13) ?
O6 C35 O5 . . 118.69(14) ?
O6 C35 C34 . . 125.50(13) ?
O5 C35 C34 . . 115.56(12) ?
O4 C36 O5 . . 109.36(10) ?
O4 C36 C37 . . 112.16(10) ?
O5 C36 C37 . . 107.02(10) ?
O4 C36 C51 . . 106.40(10) ?
O5 C36 C51 . . 104.67(10) ?
C37 C36 C51 . . 116.84(10) ?
C38 C37 C36 . . 128.42(12) ?
C38 C37 H37 . . 115.8 ?
C36 C37 H37 . . 115.8 ?
C37 C38 C45 . . 126.06(12) ?
C37 C38 C39 . . 118.27(11) ?
C45 C38 C39 . . 115.65(11) ?
C40 C39 C44 . . 118.79(12) ?
C40 C39 C38 . . 119.62(12) ?
C44 C39 C38 . . 121.54(12) ?
C41 C40 C39 . . 120.66(14) ?
C41 C40 H40 . . 119.7 ?
C39 C40 H40 . . 119.7 ?
C40 C41 C42 . . 120.16(15) ?
C40 C41 H41 . . 119.9 ?
C42 C41 H41 . . 119.9 ?
C43 C42 C41 . . 119.54(14) ?
C43 C42 H42 . . 120.2 ?
C41 C42 H42 . . 120.2 ?
C42 C43 C44 . . 120.49(14) ?
C42 C43 H43 . . 119.8 ?
C44 C43 H43 . . 119.8 ?
C43 C44 C39 . . 120.35(14) ?
C43 C44 H44 . . 119.8 ?
C39 C44 H44 . . 119.8 ?
C50 C45 C46 . . 118.46(13) ?
C50 C45 C38 . . 121.77(12) ?
C46 C45 C38 . . 119.70(12) ?
C47 C46 C45 . . 120.35(15) ?
C47 C46 H46 . . 119.8 ?
C45 C46 H46 . . 119.8 ?
C48 C47 C46 . . 120.70(15) ?
C48 C47 H47 . . 119.6 ?
C46 C47 H47 . . 119.7 ?
C47 C48 C49 . . 119.65(14) ?
C47 C48 H48 . . 120.2 ?
C49 C48 H48 . . 120.2 ?
C48 C49 C50 . . 119.93(15) ?
C48 C49 H49 . . 120.0 ?
C50 C49 H49 . . 120.0 ?
C49 C50 C45 . . 120.91(14) ?
C49 C50 H50 . . 119.5 ?
C45 C50 H50 . . 119.5 ?
C52 C51 C56 . . 119.54(12) ?
C52 C51 C36 . . 122.12(12) ?
C56 C51 C36 . . 118.34(12) ?
C51 C52 C53 . . 120.08(13) ?
C51 C52 H52 . . 120.0 ?
C53 C52 H52 . . 120.0 ?
C54 C53 C52 . . 120.17(14) ?
C54 C53 H53 . . 119.9 ?
C52 C53 H53 . . 119.9 ?
C53 C54 C55 . . 119.99(14) ?
C53 C54 H54 . . 120.0 ?
C55 C54 H54 . . 120.0 ?
C56 C55 C54 . . 120.01(14) ?
C56 C55 H55 . . 120.0 ?
C54 C55 H55 . . 120.0 ?
C55 C56 C51 . . 120.21(14) ?
C55 C56 H56 . . 119.9 ?
C51 C56 H56 . . 119.9 ?

loop_
_geom_bond_atom_site_label_1
_geom_bond_atom_site_label_2
_geom_bond_site_symmetry_2
_geom_bond_distance
_geom_bond_publ_flag
C1 C2 . 1.382(2) ?
C1 C6 . 1.3937(19) ?
C1 H1 . 0.95 ?
O1 C5 . 1.3721(15) ?
O1 C8 . 1.4103(15) ?
C2 C3 . 1.394(2) ?
C2 H2 . 0.95 ?
O2 C7 . 1.3630(16) ?
O2 C8 . 1.4578(15) ?
C3 C4 . 1.383(2) ?
C3 H3 . 0.95 ?
O3 C7 . 1.2053(16) ?
O4 C33 . 1.3708(16) ?
O4 C36 . 1.4288(16) ?
C4 C5 . 1.3896(17) ?
C4 H4 . 0.95 ?
C5 C6 . 1.3869(18) ?
O5 C35 . 1.3625(17) ?
O5 C36 . 1.4575(15) ?
O6 C35 . 1.2234(18) ?
C6 C7 . 1.4666(18) ?
C8 C23 . 1.5125(18) ?
C8 C9 . 1.5149(18) ?
C9 C10 . 1.3442(17) ?
C9 H9 . 0.95 ?
C10 C11 . 1.4879(17) ?
C10 C17 . 1.4912(17) ?
C11 C16 . 1.3967(19) ?
C11 C12 . 1.3975(18) ?
C12 C13 . 1.391(2) ?
C12 H12 . 0.95 ?
C13 C14 . 1.388(2) ?
C13 H13 . 0.95 ?
C14 C15 . 1.385(2) ?
C14 H14 . 0.95 ?
C15 C16 . 1.388(2) ?
C15 H15 . 0.95 ?
C17 C18 . 1.3937(18) ?
C17 C22 . 1.3967(17) ?
C16 H16 . 0.95 ?
C18 C19 . 1.392(2) ?
C18 H18 . 0.95 ?
C19 C20 . 1.387(2) ?
C19 H19 . 0.95 ?
C20 C21 . 1.387(2) ?
C20 H20 . 0.95 ?
C21 C22 . 1.3908(19) ?
C21 H21 . 0.95 ?
C22 H22 . 0.95 ?
C23 C28 . 1.375(2) ?
C23 C24 . 1.382(2) ?
C24 C25 . 1.391(3) ?
C24 H24 . 0.95 ?
C25 C26 . 1.371(3) ?
C25 H25 . 0.95 ?
C26 C27 . 1.365(3) ?
C26 H26 . 0.95 ?
C27 C28 . 1.390(2) ?
C27 H27 . 0.95 ?
C28 H28 . 0.95 ?
C29 C30 . 1.365(2) ?
C29 C34 . 1.398(2) ?
C29 H29 . 0.95 ?
C30 C31 . 1.396(2) ?
C30 H30 . 0.95 ?
C31 C32 . 1.408(2) ?
C31 H31 . 0.95 ?
C32 C33 . 1.3730(19) ?
C32 H32 . 0.95 ?
C33 C34 . 1.397(2) ?
C34 C35 . 1.464(2) ?
C36 C37 . 1.5073(17) ?
C36 C51 . 1.5101(18) ?
C37 C38 . 1.3463(17) ?
C37 H37 . 0.95 ?
C38 C45 . 1.4884(18) ?
C38 C39 . 1.4903(17) ?
C39 C40 . 1.395(2) ?
C39 C44 . 1.3970(18) ?
C40 C41 . 1.387(2) ?
C40 H40 . 0.95 ?
C41 C42 . 1.393(2) ?
C41 H41 . 0.95 ?
C42 C43 . 1.383(2) ?
C42 H42 . 0.95 ?
C43 C44 . 1.3908(19) ?
C43 H43 . 0.95 ?
C44 H44 . 0.95 ?
C45 C50 . 1.3949(19) ?
C45 C46 . 1.3957(19) ?
C46 C47 . 1.389(2) ?
C46 H46 . 0.95 ?
C47 C48 . 1.382(3) ?
C47 H47 . 0.95 ?
C48 C49 . 1.384(2) ?
C48 H48 . 0.95 ?
C49 C50 . 1.392(2) ?
C49 H49 . 0.95 ?
C50 H50 . 0.95 ?
C51 C52 . 1.3832(18) ?
C51 C56 . 1.3935(19) ?
C52 C53 . 1.391(2) ?
C52 H52 . 0.95 ?
C53 C54 . 1.380(2) ?
C53 H53 . 0.95 ?
C54 C55 . 1.386(2) ?
C54 H54 . 0.95 ?
C55 C56 . 1.383(2) ?
C55 H55 . 0.95 ?
C56 H56 . 0.95 ?
